data_4073124
loop_
_publ_author_name
'Marr, Andrew C.'
'Nieuwenhuyzen, Mark'
'Pollock, Ciara L.'
'Saunders, Graham C.'

_publ_section_title
;
 Synthesis of Piano Stool Complexes Employing the
 Pentafluorophenyl-Substituted Diphosphine (C6F5)2PCH2P(C6F5)2and the
 Effect of Phosphine Modifiers on Hydrogen Transfer Catalysis
;
_journal_issue 10
_journal_name_full Organometallics
_journal_page_first 2659
_journal_paper_doi 10.1021/om070089i
_journal_volume 26
_journal_year 2007
_chemical_formula_sum 'C35 H17 B Cl F24 Ir P2'
_chemical_formula_weight 1193.89
_chemical_name_systematic
; 
 ? 
;
_space_group_IT_number 62
_symmetry_space_group_name_Hall '-P 2ac 2n'
_symmetry_space_group_name_H-M 'P n m a'
_atom_sites_solution_hydrogens geom
_atom_sites_solution_primary direct
_atom_sites_solution_secondary difmap
_audit_creation_method SHELXL-97
_cell_angle_alpha 90.00
_cell_angle_beta 90.00
_cell_angle_gamma 90.00
_cell_formula_units_Z 4
_cell_length_a 17.95(4)
_cell_length_b 21.60(5)
_cell_length_c 9.71(2)
_cell_measurement_temperature 298(2)
_cell_volume 3765(14)
_computing_structure_refinement 'SHELXL-97 (Sheldrick, 1997)'
_computing_structure_solution 'SHELXS-97 (Sheldrick, 1990)'
_diffrn_ambient_temperature 298(2)
_diffrn_measured_fraction_theta_full 0.838
_diffrn_measured_fraction_theta_max 0.838
_diffrn_radiation_monochromator graphite
_diffrn_radiation_source 'fine-focus sealed tube'
_diffrn_radiation_type MoK\a
_diffrn_radiation_wavelength 0.71073
_diffrn_reflns_av_R_equivalents 0.2562
_diffrn_reflns_av_sigmaI/netI 0.2235
_diffrn_reflns_limit_h_max 7
_diffrn_reflns_limit_h_min -21
_diffrn_reflns_limit_k_max 26
_diffrn_reflns_limit_k_min -26
_diffrn_reflns_limit_l_max 3
_diffrn_reflns_limit_l_min -12
_diffrn_reflns_number 8755
_diffrn_reflns_theta_full 28.29
_diffrn_reflns_theta_max 28.29
_diffrn_reflns_theta_min 1.89
_exptl_absorpt_coefficient_mu 3.851
_exptl_crystal_density_diffrn 2.106
_exptl_crystal_density_method 'not measured'
_exptl_crystal_F_000 2288
_refine_diff_density_max 5.517
_refine_diff_density_min -4.844
_refine_diff_density_rms 0.361
_refine_ls_extinction_method none
_refine_ls_goodness_of_fit_ref 1.082
_refine_ls_hydrogen_treatment mixed
_refine_ls_matrix_type full
_refine_ls_number_parameters 301
_refine_ls_number_reflns 4020
_refine_ls_number_restraints 0
_refine_ls_restrained_S_all 1.082
_refine_ls_R_factor_all 0.1633
_refine_ls_R_factor_gt 0.1139
_refine_ls_shift/su_max 0.557
_refine_ls_shift/su_mean 0.032
_refine_ls_structure_factor_coef Fsqd
_refine_ls_weighting_details 'calc w=1/[\s^2^(Fo^2^)+(0.1000P)^2^+0.0000P] where P=(Fo^2^+2Fc^2^)/3'
_refine_ls_weighting_scheme calc
_refine_ls_wR_factor_gt 0.2497
_refine_ls_wR_factor_ref 0.2736
_reflns_number_gt 2274
_reflns_number_total 4020
_reflns_threshold_expression >2sigma(I)
_cod_data_source_file om070089irom20070130_084313.cif
_cod_data_source_block gcs123m
_cod_database_code 4073124

loop_
_symmetry_equiv_pos_as_xyz
'x, y, z'
'-x+1/2, -y, z+1/2'
'-x, y+1/2, -z'
'x+1/2, -y+1/2, -z+1/2'
'-x, -y, -z'
'x-1/2, y, -z-1/2'
'x, -y-1/2, z'
'-x-1/2, y-1/2, z-1/2'

loop_
_atom_site_label
_atom_site_type_symbol
_atom_site_fract_x
_atom_site_fract_y
_atom_site_fract_z
_atom_site_U_iso_or_equiv
_atom_site_adp_type
_atom_site_occupancy
_atom_site_symmetry_multiplicity
_atom_site_calc_flag
_atom_site_refinement_flags
Ir1 Ir 0.19420(5) 0.7500 -0.55493(8) 0.0294(3) Uani 1 2 d S
Cl1 Cl 0.2284(3) 0.7500 -0.7937(6) 0.0469(17) Uani 1 2 d S
C1 C 0.3162(12) 0.7500 -0.489(3) 0.053(9) Uani 1 2 d S
C2 C 0.2787(9) 0.6951(8) -0.4370(16) 0.033(4) Uani 1 1 d .
C3 C 0.2238(10) 0.7130(9) -0.3451(17) 0.046(5) Uani 1 1 d .
C4 C 0.3747(12) 0.7500 -0.599(2) 0.043(7) Uani 1 2 d S
C5 C 0.3088(11) 0.6289(9) -0.448(2) 0.052(5) Uani 1 1 d .
C6 C 0.1790(9) 0.6743(11) -0.2453(17) 0.056(6) Uani 1 1 d .
C7 C 0.0487(11) 0.7500 -0.723(2) 0.032(5) Uani 1 2 d S
P1 P 0.1000(2) 0.6864(2) -0.6391(4) 0.0300(10) Uani 1 1 d .
C11A C 0.0369(10) 0.6392(9) -0.5335(16) 0.039(4) Uani 1 1 d .
C12A C -0.0389(11) 0.6478(9) -0.5113(18) 0.043(5) Uani 1 1 d .
F12A F -0.0759(6) 0.6921(6) -0.5794(11) 0.064(3) Uani 1 1 d .
C13A C -0.0819(11) 0.6079(11) -0.4313(18) 0.052(5) Uani 1 1 d .
F13A F -0.1539(6) 0.6205(7) -0.4157(12) 0.072(4) Uani 1 1 d .
C14A C -0.0483(13) 0.5613(10) -0.3665(17) 0.051(6) Uani 1 1 d .
F14A F -0.0872(8) 0.5219(6) -0.2887(12) 0.078(4) Uani 1 1 d .
C15A C 0.0253(14) 0.5495(9) -0.3855(18) 0.055(6) Uani 1 1 d .
F15A F 0.0574(7) 0.5000(6) -0.3275(11) 0.072(4) Uani 1 1 d .
C16A C 0.0675(11) 0.5888(9) -0.4700(16) 0.041(5) Uani 1 1 d .
F16A F 0.1400(6) 0.5752(5) -0.4917(11) 0.053(3) Uani 1 1 d .
C11B C 0.1152(9) 0.6325(8) -0.7747(15) 0.034(4) Uani 1 1 d .
C12B C 0.0590(10) 0.6145(9) -0.8700(17) 0.042(5) Uani 1 1 d .
F12B F -0.0078(5) 0.6384(6) -0.8463(10) 0.054(3) Uani 1 1 d .
C13B C 0.0676(12) 0.5739(9) -0.9727(17) 0.046(5) Uani 1 1 d .
F13B F 0.0129(8) 0.5627(6) -1.0616(11) 0.076(4) Uani 1 1 d .
C14B C 0.1364(13) 0.5470(9) -0.9946(18) 0.050(6) Uani 1 1 d .
F14B F 0.1480(9) 0.5077(6) -1.0974(11) 0.086(5) Uani 1 1 d .
C15B C 0.1934(12) 0.5582(10) -0.902(2) 0.053(6) Uani 1 1 d .
F15B F 0.2602(8) 0.5311(7) -0.9222(13) 0.077(4) Uani 1 1 d .
C16B C 0.1831(9) 0.5986(8) -0.8007(16) 0.032(4) Uani 1 1 d .
F16B F 0.2419(5) 0.6105(5) -0.7159(11) 0.059(3) Uani 1 1 d .
B1 B -0.013(2) 0.7500 0.789(5) 0.077(13) Uani 1 2 d S
F11 F -0.0035(14) 0.7010(11) 0.847(2) 0.243(16) Uani 1 1 d .
F12 F -0.0799(18) 0.7500 0.754(4) 0.26(3) Uani 1 2 d S
F13 F 0.0233(9) 0.7500 0.6547(15) 0.069(5) Uani 1 2 d S

loop_
_atom_site_aniso_label
_atom_site_aniso_U_11
_atom_site_aniso_U_22
_atom_site_aniso_U_33
_atom_site_aniso_U_23
_atom_site_aniso_U_13
_atom_site_aniso_U_12
Ir1 0.0204(5) 0.0464(6) 0.0215(4) 0.000 -0.0002(4) 0.000
Cl1 0.032(3) 0.082(5) 0.027(3) 0.000 0.008(2) 0.000
C1 0.007(12) 0.12(3) 0.035(13) 0.000 -0.017(9) 0.000
C2 0.027(8) 0.035(9) 0.038(9) -0.027(8) -0.009(7) 0.001(8)
C3 0.037(9) 0.065(12) 0.037(9) -0.011(9) -0.015(8) 0.018(10)
C4 0.014(12) 0.09(2) 0.028(11) 0.000 -0.010(9) 0.000
C5 0.049(12) 0.044(11) 0.063(13) 0.007(10) -0.019(10) 0.007(10)
C6 0.034(10) 0.102(17) 0.031(9) 0.030(11) -0.008(7) -0.014(11)
C7 0.007(10) 0.049(14) 0.039(13) 0.000 -0.002(9) 0.000
P1 0.023(2) 0.037(3) 0.030(2) 0.0003(19) -0.0006(16) 0.0068(19)
C11A 0.035(10) 0.049(12) 0.031(10) 0.005(8) -0.002(7) -0.005(9)
C12A 0.045(11) 0.047(12) 0.036(9) 0.014(9) 0.013(8) -0.008(10)
F12A 0.041(6) 0.078(8) 0.074(8) 0.028(7) 0.007(5) -0.006(7)
C13A 0.049(12) 0.077(16) 0.031(10) 0.002(10) 0.011(9) 0.001(12)
F13A 0.043(7) 0.100(10) 0.073(8) 0.003(8) 0.018(6) -0.009(8)
C14A 0.074(15) 0.060(14) 0.019(9) -0.010(9) 0.017(9) -0.024(12)
F14A 0.090(9) 0.095(9) 0.049(7) 0.017(7) 0.016(7) -0.021(9)
C15A 0.100(19) 0.043(12) 0.021(9) -0.005(9) -0.013(10) -0.004(13)
F15A 0.098(9) 0.078(9) 0.039(6) 0.015(7) -0.011(6) -0.003(9)
C16A 0.047(12) 0.052(12) 0.024(9) -0.005(8) -0.020(7) -0.001(10)
F16A 0.049(7) 0.056(7) 0.054(6) 0.005(6) -0.012(5) 0.015(6)
C11B 0.029(9) 0.052(11) 0.022(8) 0.017(8) -0.010(6) -0.009(8)
C12B 0.046(11) 0.052(12) 0.029(10) 0.007(9) -0.002(8) 0.012(10)
F12B 0.031(6) 0.083(8) 0.049(6) -0.011(6) -0.016(5) -0.002(6)
C13B 0.060(13) 0.044(11) 0.034(10) -0.011(9) -0.020(8) 0.002(11)
F13B 0.084(9) 0.085(9) 0.059(7) -0.032(7) -0.029(7) -0.005(9)
C14B 0.093(18) 0.036(11) 0.020(8) 0.004(8) 0.009(10) -0.007(12)
F14B 0.127(12) 0.089(9) 0.041(6) -0.036(7) -0.008(7) 0.038(10)
C15B 0.058(13) 0.055(13) 0.047(11) 0.012(11) 0.004(10) 0.029(12)
F15B 0.068(9) 0.087(10) 0.075(8) -0.017(8) 0.018(7) 0.019(8)
C16B 0.035(10) 0.035(9) 0.026(8) -0.007(7) -0.002(6) 0.006(8)
F16B 0.041(6) 0.077(8) 0.060(7) -0.010(6) -0.009(5) 0.007(6)
B1 0.04(2) 0.11(4) 0.08(3) 0.000 0.01(2) 0.000
F11 0.28(3) 0.24(2) 0.21(2) 0.18(2) 0.19(2) 0.18(2)
F12 0.12(2) 0.51(8) 0.15(3) 0.000 0.11(2) 0.000
F13 0.054(10) 0.107(14) 0.047(9) 0.000 0.028(8) 0.000

loop_
_atom_type_symbol
_atom_type_description
_atom_type_scat_dispersion_real
_atom_type_scat_dispersion_imag
_atom_type_scat_source
C C 0.0033 0.0016 'International Tables Vol C Tables 4.2.6.8 and 6.1.1.4'
H H 0.0000 0.0000 'International Tables Vol C Tables 4.2.6.8 and 6.1.1.4'
B B 0.0013 0.0007 'International Tables Vol C Tables 4.2.6.8 and 6.1.1.4'
F F 0.0171 0.0103 'International Tables Vol C Tables 4.2.6.8 and 6.1.1.4'
P P 0.1023 0.0942 'International Tables Vol C Tables 4.2.6.8 and 6.1.1.4'
Cl Cl 0.1484 0.1585 'International Tables Vol C Tables 4.2.6.8 and 6.1.1.4'
Ir Ir -1.4442 7.9887 'International Tables Vol C Tables 4.2.6.8 and 6.1.1.4'

loop_
_geom_angle_atom_site_label_1
_geom_angle_atom_site_label_2
_geom_angle_atom_site_label_3
_geom_angle
_geom_angle_site_symmetry_1
_geom_angle_site_symmetry_3
C2 Ir1 C2 64.0(8) 7_575 .
C2 Ir1 C1 37.5(5) 7_575 .
C2 Ir1 C1 37.5(5) . .
C2 Ir1 C3 35.9(6) 7_575 7_575
C2 Ir1 C3 64.2(6) . 7_575
C1 Ir1 C3 61.3(8) . 7_575
C2 Ir1 C3 64.2(6) 7_575 .
C2 Ir1 C3 35.9(6) . .
C1 Ir1 C3 61.3(8) . .
C3 Ir1 C3 41.5(10) 7_575 .
C2 Ir1 P1 111.0(5) 7_575 7_575
C2 Ir1 P1 169.8(4) . 7_575
C1 Ir1 P1 142.7(2) . 7_575
C3 Ir1 P1 106.3(5) 7_575 7_575
C3 Ir1 P1 134.3(5) . 7_575
C2 Ir1 P1 169.8(4) 7_575 .
C2 Ir1 P1 111.0(4) . .
C1 Ir1 P1 142.7(2) . .
C3 Ir1 P1 134.3(5) 7_575 .
C3 Ir1 P1 106.3(5) . .
P1 Ir1 P1 72.4(3) 7_575 .
C2 Ir1 Cl1 108.7(4) 7_575 .
C2 Ir1 Cl1 108.7(4) . .
C1 Ir1 Cl1 91.4(7) . .
C3 Ir1 Cl1 144.5(5) 7_575 .
C3 Ir1 Cl1 144.5(5) . .
P1 Ir1 Cl1 81.19(18) 7_575 .
P1 Ir1 Cl1 81.19(18) . .
C2 C1 C2 109(2) 7_575 .
C2 C1 C4 124.9(11) 7_575 .
C2 C1 C4 124.9(11) . .
C2 C1 Ir1 69.7(10) 7_575 .
C2 C1 Ir1 69.7(10) . .
C4 C1 Ir1 118.2(15) . .
C3 C2 C1 109.0(16) . .
C3 C2 C5 124.0(18) . .
C1 C2 C5 124.9(15) . .
C3 C2 Ir1 72.5(10) . .
C1 C2 Ir1 72.7(11) . .
C5 C2 Ir1 134.1(11) . .
C6 C3 C2 129.5(18) . .
C6 C3 C3 123.6(11) . 7_575
C2 C3 C3 106.3(11) . 7_575
C6 C3 Ir1 130.5(11) . .
C2 C3 Ir1 71.6(10) . .
C3 C3 Ir1 69.2(5) 7_575 .
P1 C7 P1 96.3(10) 7_575 .
C11B P1 C11A 98.4(8) . .
C11B P1 C7 103.7(8) . .
C11A P1 C7 110.6(8) . .
C11B P1 Ir1 122.3(5) . .
C11A P1 Ir1 125.4(6) . .
C7 P1 Ir1 94.5(5) . .
C16A C11A C12A 115.4(17) . .
C16A C11A P1 116.5(14) . .
C12A C11A P1 128.1(15) . .
F12A C12A C13A 116.3(17) . .
F12A C12A C11A 120.2(15) . .
C13A C12A C11A 123.1(19) . .
C14A C13A F13A 122.8(19) . .
C14A C13A C12A 118.7(19) . .
F13A C13A C12A 118(2) . .
C13A C14A F14A 121(2) . .
C13A C14A C15A 121.2(19) . .
F14A C14A C15A 118(2) . .
F15A C15A C14A 121(2) . .
F15A C15A C16A 120(2) . .
C14A C15A C16A 119.4(19) . .
C11A C16A F16A 119.4(18) . .
C11A C16A C15A 121.9(19) . .
F16A C16A C15A 118.6(18) . .
C12B C11B C16B 110.3(15) . .
C12B C11B P1 123.4(13) . .
C16B C11B P1 126.2(11) . .
C13B C12B F12B 119.3(17) . .
C13B C12B C11B 125.6(18) . .
F12B C12B C11B 115.0(15) . .
C12B C13B F13B 121.2(19) . .
C12B C13B C14B 119.6(17) . .
F13B C13B C14B 118.9(17) . .
F14B C14B C13B 121.7(19) . .
F14B C14B C15B 119(2) . .
C13B C14B C15B 119.2(17) . .
C16B C15B F15B 121.2(19) . .
C16B C15B C14B 119.5(18) . .
F15B C15B C14B 119.2(19) . .
C15B C16B F16B 117.5(15) . .
C15B C16B C11B 125.5(16) . .
F16B C16B C11B 117.0(13) . .
F11 B1 F11 121(6) 7_575 .
F11 B1 F12 106(3) 7_575 .
F11 B1 F12 106(3) . .
F11 B1 F13 111(2) 7_575 .
F11 B1 F13 111(2) . .
F12 B1 F13 101(4) . .

loop_
_geom_bond_atom_site_label_1
_geom_bond_atom_site_label_2
_geom_bond_distance
_geom_bond_site_symmetry_2
Ir1 C2 2.240(17) 7_575
Ir1 C2 2.240(17) .
Ir1 C1 2.28(2) .
Ir1 C3 2.252(17) 7_575
Ir1 C3 2.252(17) .
Ir1 P1 2.328(5) 7_575
Ir1 P1 2.328(5) .
Ir1 Cl1 2.399(7) .
C1 C2 1.46(2) 7_575
C1 C2 1.46(2) .
C1 C4 1.50(3) .
C2 C3 1.39(2) .
C2 C5 1.53(3) .
C3 C6 1.51(2) .
C3 C3 1.60(4) 7_575
C7 P1 1.845(14) 7_575
C7 P1 1.845(14) .
P1 C11B 1.779(18) .
P1 C11A 1.836(18) .
C11A C16A 1.37(2) .
C11A C12A 1.39(2) .
C12A F12A 1.34(2) .
C12A C13A 1.39(3) .
C13A C14A 1.33(3) .
C13A F13A 1.33(2) .
C14A F14A 1.34(2) .
C14A C15A 1.36(3) .
C15A F15A 1.34(2) .
C15A C16A 1.40(3) .
C16A F16A 1.35(2) .
C11B C12B 1.42(2) .
C11B C16B 1.44(2) .
C12B C13B 1.34(2) .
C12B F12B 1.32(2) .
C13B F13B 1.33(2) .
C13B C14B 1.38(3) .
C14B F14B 1.33(2) .
C14B C15B 1.38(3) .
C15B C16B 1.33(2) .
C15B F15B 1.35(2) .
C16B F16B 1.364(17) .
B1 F11 1.21(3) 7_575
B1 F11 1.21(3) .
B1 F12 1.24(5) .
B1 F13 1.46(5) .
